data_1543340
loop_
_publ_author_name
'Zhang, Xingjie'
'Xie, Xin'
'Liu, Yuanhong'

_publ_section_title
;
 Nickel-catalyzed cyclization of alkyne-nitriles with organoboronic acids
 involving anti-carbometalation of alkynes
;
_journal_issue 9
_journal_name_full 'Chem. Sci.'
_journal_page_first 5815
_journal_paper_doi 10.1039/C6SC01191H
_journal_volume 7
_journal_year 2016
_chemical_formula_sum 'C28 H30 Cl N O Si'
_chemical_formula_weight 460.07
_chemical_name_systematic
; 
 ? 
;
_space_group_crystal_system monoclinic
_space_group_IT_number 14
_space_group_name_Hall '-P 2ybc'
_space_group_name_H-M_alt 'P 1 21/c 1'
_symmetry_space_group_name_Hall '-P 2ybc'
_symmetry_space_group_name_H-M 'P 1 21/c 1'
_atom_sites_solution_hydrogens geom
_audit_creation_method SHELXL-2013
_audit_update_record
;
2015-12-04 deposited with the CCDC.
2016-05-19 downloaded from the CCDC.
;
_cell_angle_alpha 90
_cell_angle_beta 96.712(8)
_cell_angle_gamma 90
_cell_formula_units_Z 4
_cell_length_a 20.437(9)
_cell_length_b 16.874(8)
_cell_length_c 7.416(4)
_cell_measurement_reflns_used 1221
_cell_measurement_temperature 273(2)
_cell_measurement_theta_max 36.357
_cell_measurement_theta_min 4.688
_cell_volume 2540(2)
_computing_cell_refinement 'Bruker SAINT'
_computing_data_collection 'Bruker APEX2'
_computing_data_reduction 'Bruker SAINT'
_computing_molecular_graphics 'Bruker SHELXTL'
_computing_publication_material 'Bruker SHELXTL'
_computing_structure_refinement 'SHELXL-2013 (Sheldrick, 2013)'
_computing_structure_solution 'SHELXS-97 (Sheldrick, 2008)'
_diffrn_ambient_temperature 273(2)
_diffrn_measured_fraction_theta_full 0.973
_diffrn_measured_fraction_theta_max 0.999
_diffrn_measurement_device_type 'Bruker APEX-II CCD'
_diffrn_measurement_method '\f and \w scans'
_diffrn_radiation_type MoK\a
_diffrn_radiation_wavelength 0.71073
_diffrn_reflns_av_R_equivalents 0.0918
_diffrn_reflns_av_unetI/netI 0.0913
_diffrn_reflns_Laue_measured_fraction_full 0.973
_diffrn_reflns_Laue_measured_fraction_max 0.999
_diffrn_reflns_limit_h_max 22
_diffrn_reflns_limit_h_min -24
_diffrn_reflns_limit_k_max 20
_diffrn_reflns_limit_k_min -18
_diffrn_reflns_limit_l_max 8
_diffrn_reflns_limit_l_min -8
_diffrn_reflns_number 13745
_diffrn_reflns_point_group_measured_fraction_full 0.973
_diffrn_reflns_point_group_measured_fraction_max 0.999
_diffrn_reflns_theta_full 25.242
_diffrn_reflns_theta_max 24.999
_diffrn_reflns_theta_min 2.007
_exptl_absorpt_coefficient_mu 0.217
_exptl_absorpt_correction_T_max 0.7457
_exptl_absorpt_correction_T_min 0.5966
_exptl_absorpt_correction_type multi-scan
_exptl_absorpt_process_details sadabs
_exptl_crystal_colour colorless
_exptl_crystal_density_diffrn 1.203
_exptl_crystal_description prismatic
_exptl_crystal_F_000 976
_exptl_crystal_size_max 0.180
_exptl_crystal_size_mid 0.140
_exptl_crystal_size_min 0.110
_refine_diff_density_max 0.739
_refine_diff_density_min -0.375
_refine_diff_density_rms 0.069
_refine_ls_extinction_method none
_refine_ls_goodness_of_fit_ref 1.133
_refine_ls_hydrogen_treatment constr
_refine_ls_matrix_type full
_refine_ls_number_parameters 294
_refine_ls_number_reflns 4468
_refine_ls_number_restraints 0
_refine_ls_restrained_S_all 1.133
_refine_ls_R_factor_all 0.1712
_refine_ls_R_factor_gt 0.1143
_refine_ls_shift/su_max 0.001
_refine_ls_shift/su_mean 0.000
_refine_ls_structure_factor_coef Fsqd
_refine_ls_weighting_details 'w=1/[\s^2^(Fo^2^)+(0.1041P)^2^+3.1510P] where P=(Fo^2^+2Fc^2^)/3'
_refine_ls_weighting_scheme calc
_refine_ls_wR_factor_gt 0.2462
_refine_ls_wR_factor_ref 0.2760
_reflns_Friedel_coverage 0.000
_reflns_number_gt 2733
_reflns_number_total 4468
_reflns_threshold_expression 'I > 2\s(I)'
_cod_data_source_file c6sc01191h2.cif
_cod_data_source_block cd15214
_cod_depositor_comments 'Adding full bibliography for 1543340--1543341.cif.'
_cod_database_code 1543340
_shelx_space_group_comment
; 
The symmetry employed for this shelxl refinement is uniquely defined 
by the following loop, which should always be used as a source of 
symmetry information in preference to the above space-group names. 
They are only intended as comments. 
;
_shelx_estimated_absorpt_t_min 0.962
_shelx_estimated_absorpt_t_max 0.976
_shelxl_version_number 2013-4

loop_
_space_group_symop_operation_xyz
'x, y, z'
'-x, y+1/2, -z+1/2'
'-x, -y, -z'
'x, -y-1/2, z-1/2'

loop_
_atom_site_label
_atom_site_type_symbol
_atom_site_fract_x
_atom_site_fract_y
_atom_site_fract_z
_atom_site_U_iso_or_equiv
_atom_site_adp_type
_atom_site_occupancy
_atom_site_site_symmetry_order
_atom_site_calc_flag
_atom_site_refinement_flags_posn
_atom_site_refinement_flags_adp
Cl1 Cl 0.35364(10) 0.73237(13) 0.7376(3) 0.0880(7) Uani 1 1 d . .
Si1 Si 0.16788(8) 0.51568(10) 1.0077(2) 0.0432(5) Uani 1 1 d . .
N1 N 0.2685(3) 0.2572(4) 0.4206(9) 0.086(2) Uani 1 1 d . .
H1D H 0.3098 0.2490 0.4167 0.104 Uiso 1 1 calc R U
H1E H 0.2399 0.2241 0.3705 0.104 Uiso 1 1 calc R U
O1 O 0.18300(17) 0.5160(2) 0.7917(5) 0.0438(10) Uani 1 1 d . .
C1 C 0.1787(3) 0.3357(4) 0.5125(8) 0.0495(15) Uani 1 1 d . .
C2 C 0.1307(4) 0.2852(4) 0.4233(8) 0.0603(18) Uani 1 1 d . .
H2 H 0.1439 0.2410 0.3619 0.072 Uiso 1 1 calc R U
C3 C 0.0657(4) 0.2996(5) 0.4249(10) 0.071(2) Uani 1 1 d . .
H3 H 0.0349 0.2643 0.3681 0.085 Uiso 1 1 calc R U
C4 C 0.0443(3) 0.3659(5) 0.5096(9) 0.066(2) Uani 1 1 d . .
H4 H -0.0005 0.3759 0.5078 0.079 Uiso 1 1 calc R U
C5 C 0.0892(3) 0.4165(4) 0.5955(8) 0.0542(17) Uani 1 1 d . .
H5 H 0.0746 0.4615 0.6513 0.065 Uiso 1 1 calc R U
C6 C 0.1573(3) 0.4028(3) 0.6025(7) 0.0411(14) Uani 1 1 d . .
C7 C 0.2051(3) 0.4540(3) 0.6957(7) 0.0378(13) Uani 1 1 d . .
C8 C 0.2713(3) 0.4431(3) 0.6858(7) 0.0421(14) Uani 1 1 d . .
C9 C 0.2927(3) 0.3779(4) 0.5889(8) 0.0480(15) Uani 1 1 d . .
C10 C 0.2478(3) 0.3242(4) 0.5079(8) 0.0536(16) Uani 1 1 d . .
C11 C 0.3655(3) 0.3680(4) 0.5694(8) 0.0527(16) Uani 1 1 d . .
C12 C 0.3954(3) 0.4169(4) 0.4600(9) 0.0635(19) Uani 1 1 d . .
H12 H 0.3713 0.4574 0.3984 0.076 Uiso 1 1 calc R U
C13 C 0.4615(3) 0.4074(5) 0.4382(10) 0.076(2) Uani 1 1 d . .
H13 H 0.4814 0.4418 0.3634 0.091 Uiso 1 1 calc R U
C14 C 0.4969(4) 0.3485(5) 0.5253(11) 0.078(2) Uani 1 1 d . .
H14 H 0.5412 0.3422 0.5108 0.093 Uiso 1 1 calc R U
C15 C 0.4680(4) 0.2994(6) 0.6321(12) 0.093(3) Uani 1 1 d . .
H15 H 0.4923 0.2587 0.6924 0.112 Uiso 1 1 calc R U
C16 C 0.4029(4) 0.3081(5) 0.6541(11) 0.091(3) Uani 1 1 d . .
H16 H 0.3834 0.2727 0.7279 0.109 Uiso 1 1 calc R U
C17 C 0.3205(3) 0.5013(4) 0.7736(8) 0.0506(16) Uani 1 1 d . .
C18 C 0.3155(3) 0.5794(4) 0.7226(8) 0.0527(17) Uani 1 1 d . .
H18 H 0.2823 0.5956 0.6338 0.063 Uiso 1 1 calc R U
C19 C 0.3608(3) 0.6347(4) 0.8051(9) 0.0581(18) Uani 1 1 d . .
C20 C 0.4086(3) 0.6117(5) 0.9350(11) 0.069(2) Uani 1 1 d . .
H20 H 0.4378 0.6491 0.9901 0.082 Uiso 1 1 calc R U
C21 C 0.4145(3) 0.5362(6) 0.9857(10) 0.074(2) Uani 1 1 d . .
H21 H 0.4484 0.5211 1.0739 0.089 Uiso 1 1 calc R U
C22 C 0.3706(3) 0.4796(5) 0.9075(9) 0.0632(19) Uani 1 1 d . .
H22 H 0.3747 0.4271 0.9450 0.076 Uiso 1 1 calc R U
C23 C 0.2422(4) 0.4894(7) 1.1600(10) 0.119(4) Uani 1 1 d . .
H23A H 0.2546 0.4358 1.1367 0.179 Uiso 1 1 calc R U
H23B H 0.2333 0.4941 1.2838 0.179 Uiso 1 1 calc R U
H23C H 0.2774 0.5246 1.1390 0.179 Uiso 1 1 calc R U
C24 C 0.1027(4) 0.4430(4) 1.0465(10) 0.085(3) Uani 1 1 d . .
H24A H 0.0636 0.4542 0.9657 0.127 Uiso 1 1 calc R U
H24B H 0.0931 0.4468 1.1698 0.127 Uiso 1 1 calc R U
H24C H 0.1177 0.3904 1.0239 0.127 Uiso 1 1 calc R U
C25 C 0.1389(3) 0.6185(4) 1.0474(9) 0.0608(18) Uani 1 1 d . .
C26 C 0.0832(4) 0.6420(5) 0.9046(15) 0.111(3) Uani 1 1 d . .
H26A H 0.0492 0.6025 0.8982 0.167 Uiso 1 1 calc R U
H26B H 0.0996 0.6462 0.7888 0.167 Uiso 1 1 calc R U
H26C H 0.0656 0.6922 0.9361 0.167 Uiso 1 1 calc R U
C27 C 0.1147(6) 0.6219(6) 1.2341(14) 0.135(4) Uani 1 1 d . .
H27A H 0.1001 0.6746 1.2566 0.202 Uiso 1 1 calc R U
H27B H 0.1501 0.6077 1.3252 0.202 Uiso 1 1 calc R U
H27C H 0.0789 0.5854 1.2380 0.202 Uiso 1 1 calc R U
C28 C 0.1955(5) 0.6778(5) 1.0361(15) 0.115(4) Uani 1 1 d . .
H28A H 0.2059 0.6805 0.9133 0.173 Uiso 1 1 calc R U
H28B H 0.2336 0.6607 1.1144 0.173 Uiso 1 1 calc R U
H28C H 0.1823 0.7293 1.0735 0.173 Uiso 1 1 calc R U

loop_
_atom_site_aniso_label
_atom_site_aniso_U_11
_atom_site_aniso_U_22
_atom_site_aniso_U_33
_atom_site_aniso_U_23
_atom_site_aniso_U_13
_atom_site_aniso_U_12
Cl1 0.0808(14) 0.0760(14) 0.1064(17) 0.0114(12) 0.0075(12) -0.0179(11)
Si1 0.0432(9) 0.0477(10) 0.0405(9) 0.0002(8) 0.0120(7) 0.0101(8)
N1 0.081(5) 0.075(5) 0.108(5) -0.040(4) 0.030(4) 0.007(3)
O1 0.042(2) 0.047(2) 0.044(2) -0.0008(19) 0.0135(17) 0.0080(18)
C1 0.065(4) 0.051(4) 0.034(3) 0.004(3) 0.014(3) -0.001(3)
C2 0.081(5) 0.057(4) 0.044(4) -0.009(3) 0.011(4) -0.015(4)
C3 0.077(5) 0.083(6) 0.052(4) -0.002(4) 0.006(4) -0.031(4)
C4 0.050(4) 0.101(6) 0.047(4) 0.000(4) 0.006(3) -0.017(4)
C5 0.050(4) 0.067(4) 0.048(4) -0.001(3) 0.013(3) -0.002(3)
C6 0.040(3) 0.050(4) 0.033(3) 0.007(3) 0.008(3) 0.001(3)
C7 0.042(3) 0.042(3) 0.031(3) 0.009(3) 0.013(2) 0.006(3)
C8 0.044(3) 0.051(4) 0.033(3) 0.002(3) 0.013(3) -0.001(3)
C9 0.052(4) 0.056(4) 0.038(3) 0.005(3) 0.014(3) 0.011(3)
C10 0.061(4) 0.063(4) 0.039(4) 0.002(3) 0.013(3) 0.010(3)
C11 0.053(4) 0.064(4) 0.045(4) -0.004(3) 0.022(3) 0.016(3)
C12 0.056(4) 0.080(5) 0.058(4) 0.015(4) 0.020(3) 0.016(4)
C13 0.062(5) 0.098(6) 0.071(5) 0.022(5) 0.024(4) 0.013(4)
C14 0.058(4) 0.103(7) 0.076(5) 0.010(5) 0.024(4) 0.014(4)
C15 0.075(5) 0.116(7) 0.095(6) 0.036(6) 0.039(5) 0.055(5)
C16 0.084(6) 0.103(7) 0.095(6) 0.046(5) 0.050(5) 0.048(5)
C17 0.049(4) 0.059(4) 0.048(4) 0.004(3) 0.024(3) 0.015(3)
C18 0.036(3) 0.078(5) 0.045(4) 0.001(3) 0.009(3) 0.002(3)
C19 0.044(4) 0.069(5) 0.063(4) 0.012(4) 0.013(3) 0.011(3)
C20 0.056(4) 0.074(5) 0.080(5) 0.001(4) 0.025(4) 0.001(4)
C21 0.036(4) 0.113(7) 0.072(5) 0.006(5) -0.001(3) 0.008(4)
C22 0.047(4) 0.088(5) 0.056(4) 0.007(4) 0.011(3) 0.012(4)
C23 0.093(6) 0.216(12) 0.050(5) 0.036(6) 0.011(4) 0.066(7)
C24 0.127(7) 0.066(5) 0.070(5) -0.002(4) 0.051(5) -0.037(5)
C25 0.068(4) 0.049(4) 0.069(5) -0.016(3) 0.025(4) -0.002(3)
C26 0.086(6) 0.086(7) 0.162(10) 0.021(6) 0.015(6) 0.043(5)
C27 0.203(11) 0.092(7) 0.128(8) -0.043(7) 0.095(8) 0.017(7)
C28 0.117(8) 0.071(6) 0.161(10) -0.028(6) 0.030(7) -0.037(5)

loop_
_atom_type_symbol
_atom_type_description
_atom_type_scat_dispersion_real
_atom_type_scat_dispersion_imag
_atom_type_scat_source
C C 0.0033 0.0016 'International Tables Vol C Tables 4.2.6.8 and 6.1.1.4'
H H 0.0000 0.0000 'International Tables Vol C Tables 4.2.6.8 and 6.1.1.4'
N N 0.0061 0.0033 'International Tables Vol C Tables 4.2.6.8 and 6.1.1.4'
O O 0.0106 0.0060 'International Tables Vol C Tables 4.2.6.8 and 6.1.1.4'
Si Si 0.0817 0.0704 'International Tables Vol C Tables 4.2.6.8 and 6.1.1.4'
Cl Cl 0.1484 0.1585 'International Tables Vol C Tables 4.2.6.8 and 6.1.1.4'

loop_
_geom_angle_atom_site_label_1
_geom_angle_atom_site_label_2
_geom_angle_atom_site_label_3
_geom_angle
O1 Si1 C23 111.0(3)
O1 Si1 C24 111.6(3)
C23 Si1 C24 107.6(5)
O1 Si1 C25 104.2(3)
C23 Si1 C25 112.5(4)
C24 Si1 C25 110.0(3)
C10 N1 H1D 120.0
C10 N1 H1E 120.0
H1D N1 H1E 120.0
C7 O1 Si1 127.3(3)
C2 C1 C6 118.2(6)
C2 C1 C10 122.9(6)
C6 C1 C10 118.8(6)
C3 C2 C1 121.3(7)
C3 C2 H2 119.4
C1 C2 H2 119.4
C2 C3 C4 120.9(7)
C2 C3 H3 119.6
C4 C3 H3 119.6
C5 C4 C3 119.5(7)
C5 C4 H4 120.3
C3 C4 H4 120.3
C4 C5 C6 121.7(6)
C4 C5 H5 119.1
C6 C5 H5 119.1
C5 C6 C1 118.4(6)
C5 C6 C7 122.6(5)
C1 C6 C7 119.0(5)
O1 C7 C8 121.1(5)
O1 C7 C6 117.8(5)
C8 C7 C6 121.1(5)
C7 C8 C9 119.8(5)
C7 C8 C17 120.2(5)
C9 C8 C17 119.9(5)
C10 C9 C8 120.3(5)
C10 C9 C11 119.7(6)
C8 C9 C11 119.9(6)
C9 C10 N1 120.9(6)
C9 C10 C1 120.6(6)
N1 C10 C1 118.4(6)
C12 C11 C16 117.2(6)
C12 C11 C9 120.4(6)
C16 C11 C9 122.4(6)
C11 C12 C13 120.9(7)
C11 C12 H12 119.6
C13 C12 H12 119.6
C14 C13 C12 120.3(7)
C14 C13 H13 119.9
C12 C13 H13 119.9
C15 C14 C13 119.6(7)
C15 C14 H14 120.2
C13 C14 H14 120.2
C14 C15 C16 120.6(7)
C14 C15 H15 119.7
C16 C15 H15 119.7
C15 C16 C11 121.5(7)
C15 C16 H16 119.3
C11 C16 H16 119.3
C18 C17 C22 118.4(6)
C18 C17 C8 119.0(6)
C22 C17 C8 122.6(6)
C17 C18 C19 119.6(6)
C17 C18 H18 120.2
C19 C18 H18 120.2
C20 C19 C18 120.4(7)
C20 C19 Cl1 120.9(6)
C18 C19 Cl1 118.7(5)
C21 C20 C19 120.9(8)
C21 C20 H20 119.6
C19 C20 H20 119.6
C20 C21 C22 120.4(7)
C20 C21 H21 119.8
C22 C21 H21 119.8
C17 C22 C21 120.3(7)
C17 C22 H22 119.9
C21 C22 H22 119.9
Si1 C23 H23A 109.5
Si1 C23 H23B 109.5
H23A C23 H23B 109.5
Si1 C23 H23C 109.5
H23A C23 H23C 109.5
H23B C23 H23C 109.5
Si1 C24 H24A 109.5
Si1 C24 H24B 109.5
H24A C24 H24B 109.5
Si1 C24 H24C 109.5
H24A C24 H24C 109.5
H24B C24 H24C 109.5
C26 C25 C27 109.2(7)
C26 C25 C28 107.4(7)
C27 C25 C28 110.5(7)
C26 C25 Si1 111.1(5)
C27 C25 Si1 108.6(6)
C28 C25 Si1 109.9(5)
C25 C26 H26A 109.5
C25 C26 H26B 109.5
H26A C26 H26B 109.5
C25 C26 H26C 109.5
H26A C26 H26C 109.5
H26B C26 H26C 109.5
C25 C27 H27A 109.5
C25 C27 H27B 109.5
H27A C27 H27B 109.5
C25 C27 H27C 109.5
H27A C27 H27C 109.5
H27B C27 H27C 109.5
C25 C28 H28A 109.5
C25 C28 H28B 109.5
H28A C28 H28B 109.5
C25 C28 H28C 109.5
H28A C28 H28C 109.5
H28B C28 H28C 109.5

loop_
_geom_bond_atom_site_label_1
_geom_bond_atom_site_label_2
_geom_bond_distance
Cl1 C19 1.723(7)
Si1 O1 1.666(4)
Si1 C23 1.837(8)
Si1 C24 1.858(7)
Si1 C25 1.868(7)
N1 C10 1.392(8)
N1 H1D 0.8600
N1 H1E 0.8600
O1 C7 1.372(6)
C1 C2 1.405(9)
C1 C6 1.409(8)
C1 C10 1.430(9)
C2 C3 1.352(10)
C2 H2 0.9300
C3 C4 1.380(10)
C3 H3 0.9300
C4 C5 1.356(9)
C4 H4 0.9300
C5 C6 1.406(8)
C5 H5 0.9300
C6 C7 1.422(8)
C7 C8 1.374(7)
C8 C9 1.411(8)
C8 C17 1.500(9)
C9 C10 1.377(9)
C9 C11 1.521(8)
C11 C12 1.352(9)
C11 C16 1.373(9)
C12 C13 1.389(9)
C12 H12 0.9300
C13 C14 1.349(10)
C13 H13 0.9300
C14 C15 1.331(10)
C14 H14 0.9300
C15 C16 1.368(10)
C15 H15 0.9300
C16 H16 0.9300
C17 C18 1.372(8)
C17 C22 1.389(9)
C18 C19 1.403(9)
C18 H18 0.9300
C19 C20 1.347(9)
C20 C21 1.331(10)
C20 H20 0.9300
C21 C22 1.390(10)
C21 H21 0.9300
C22 H22 0.9300
C23 H23A 0.9600
C23 H23B 0.9600
C23 H23C 0.9600
C24 H24A 0.9600
C24 H24B 0.9600
C24 H24C 0.9600
C25 C26 1.513(11)
C25 C27 1.524(11)
C25 C28 1.539(10)
C26 H26A 0.9600
C26 H26B 0.9600
C26 H26C 0.9600
C27 H27A 0.9600
C27 H27B 0.9600
C27 H27C 0.9600
C28 H28A 0.9600
C28 H28B 0.9600
C28 H28C 0.9600

loop_
_geom_torsion_atom_site_label_1
_geom_torsion_atom_site_label_2
_geom_torsion_atom_site_label_3
_geom_torsion_atom_site_label_4
_geom_torsion
C23 Si1 O1 C7 59.1(6)
C24 Si1 O1 C7 -60.9(5)
C25 Si1 O1 C7 -179.6(4)
C6 C1 C2 C3 -0.8(9)
C10 C1 C2 C3 -177.4(6)
C1 C2 C3 C4 2.1(11)
C2 C3 C4 C5 -1.3(11)
C3 C4 C5 C6 -0.7(10)
C4 C5 C6 C1 1.9(9)
C4 C5 C6 C7 -178.4(6)
C2 C1 C6 C5 -1.2(8)
C10 C1 C6 C5 175.6(5)
C2 C1 C6 C7 179.2(5)
C10 C1 C6 C7 -4.1(8)
Si1 O1 C7 C8 -92.7(6)
Si1 O1 C7 C6 89.1(5)
C5 C6 C7 O1 4.4(8)
C1 C6 C7 O1 -175.9(5)
C5 C6 C7 C8 -173.9(5)
C1 C6 C7 C8 5.8(8)
O1 C7 C8 C9 178.8(5)
C6 C7 C8 C9 -3.0(8)
O1 C7 C8 C17 -2.8(8)
C6 C7 C8 C17 175.4(5)
C7 C8 C9 C10 -1.6(9)
C17 C8 C9 C10 -180.0(5)
C7 C8 C9 C11 176.8(5)
C17 C8 C9 C11 -1.6(8)
C8 C9 C10 N1 -176.3(6)
C11 C9 C10 N1 5.2(9)
C8 C9 C10 C1 3.3(9)
C11 C9 C10 C1 -175.2(5)
C2 C1 C10 C9 176.2(6)
C6 C1 C10 C9 -0.4(9)
C2 C1 C10 N1 -4.2(9)
C6 C1 C10 N1 179.2(6)
C10 C9 C11 C12 106.6(8)
C8 C9 C11 C12 -71.8(8)
C10 C9 C11 C16 -70.6(9)
C8 C9 C11 C16 111.0(8)
C16 C11 C12 C13 -1.4(11)
C9 C11 C12 C13 -178.7(7)
C11 C12 C13 C14 0.6(12)
C12 C13 C14 C15 0.1(13)
C13 C14 C15 C16 0.1(15)
C14 C15 C16 C11 -0.9(15)
C12 C11 C16 C15 1.5(13)
C9 C11 C16 C15 178.8(8)
C7 C8 C17 C18 -57.9(8)
C9 C8 C17 C18 120.4(6)
C7 C8 C17 C22 120.8(6)
C9 C8 C17 C22 -60.8(8)
C22 C17 C18 C19 0.4(9)
C8 C17 C18 C19 179.2(5)
C17 C18 C19 C20 -0.7(9)
C17 C18 C19 Cl1 179.6(5)
C18 C19 C20 C21 1.1(10)
Cl1 C19 C20 C21 -179.2(6)
C19 C20 C21 C22 -1.3(11)
C18 C17 C22 C21 -0.6(9)
C8 C17 C22 C21 -179.3(6)
C20 C21 C22 C17 1.0(10)
O1 Si1 C25 C26 52.3(6)
C23 Si1 C25 C26 172.6(6)
C24 Si1 C25 C26 -67.5(6)
O1 Si1 C25 C27 172.4(6)
C23 Si1 C25 C27 -67.2(7)
C24 Si1 C25 C27 52.7(7)
O1 Si1 C25 C28 -66.5(6)
C23 Si1 C25 C28 53.9(7)
C24 Si1 C25 C28 173.7(6)
